data_4112593
loop_
_publ_author_name
'K. C. Nicolaou'
'Scott A. Snyder'
'Annie Z. Nalbandian'
'Deborah A. Longbottom'

_publ_section_title
;
 A New Method for the Stereoselective Synthesis of \a- and
 \b-Glycosylamines Using the Burgess Reagent
;
_journal_name_full 'Journal of the American Chemical Society'
_journal_page_first 6234
_journal_page_last 6235
_journal_paper_doi 10.1021/ja049293c
_journal_volume 126
_journal_year 2004
_chemical_formula_sum 'C12 H23 N O7'
_chemical_formula_weight 293.31
_space_group_IT_number 19
_symmetry_cell_setting orthorhombic
_symmetry_space_group_name_Hall 'P 2ac 2ab'
_symmetry_space_group_name_H-M 'P 21 21 21'
_atom_sites_solution_hydrogens geom
_atom_sites_solution_primary direct
_atom_sites_solution_secondary difmap
_audit_creation_method SHELXL-97
_cell_angle_alpha 90.00
_cell_angle_beta 90.00
_cell_angle_gamma 90.00
_cell_formula_units_Z 4
_cell_length_a 5.0446(8)
_cell_length_b 9.8623(16)
_cell_length_c 31.428(5)
_cell_measurement_reflns_used 3421
_cell_measurement_temperature 296(2)
_cell_measurement_theta_max 20.0
_cell_measurement_theta_min 2.5
_cell_volume 1563.6(4)
_computing_cell_refinement 'Bruker SAINT+'
_computing_data_collection 'Bruker SMART'
_computing_data_reduction 'Bruker SHELXTL'
_computing_molecular_graphics 'Bruker SHELXTL'
_computing_publication_material 'Bruker SHELXTL'
_computing_structure_refinement 'SHELXL-97 (Sheldrick, 1997)'
_computing_structure_solution 'SHELXS-97 (Sheldrick, 1997)'
_diffrn_ambient_temperature 296(2)
_diffrn_measured_fraction_theta_full 0.999
_diffrn_measured_fraction_theta_max 0.999
_diffrn_measurement_device_type 'CCD area detector'
_diffrn_measurement_method 'phi and omega scans'
_diffrn_radiation_monochromator graphite
_diffrn_radiation_source 'normal-focus sealed tube'
_diffrn_radiation_type MoK\a
_diffrn_radiation_wavelength 0.71073
_diffrn_reflns_av_R_equivalents 0.0374
_diffrn_reflns_av_sigmaI/netI 0.0393
_diffrn_reflns_limit_h_max 6
_diffrn_reflns_limit_h_min -6
_diffrn_reflns_limit_k_max 12
_diffrn_reflns_limit_k_min -12
_diffrn_reflns_limit_l_max 40
_diffrn_reflns_limit_l_min -40
_diffrn_reflns_number 14118
_diffrn_reflns_theta_full 27.50
_diffrn_reflns_theta_max 27.50
_diffrn_reflns_theta_min 2.44
_diffrn_standards_decay_% negligible
_exptl_absorpt_coefficient_mu 0.102
_exptl_absorpt_correction_T_max 0.9919
_exptl_absorpt_correction_T_min 0.9739
_exptl_absorpt_correction_type Semi-empirical
_exptl_absorpt_process_details 'SADABS (Sheldrick, 1999)'
_exptl_crystal_colour Colorless
_exptl_crystal_density_diffrn 1.246
_exptl_crystal_description Plate-like
_exptl_crystal_F_000 632
_exptl_crystal_size_max 0.26
_exptl_crystal_size_mid 0.22
_exptl_crystal_size_min 0.08
_refine_diff_density_max 0.171
_refine_diff_density_min -0.131
_refine_diff_density_rms 0.031
_refine_ls_abs_structure_details 'Flack H D (1983), Acta Cryst. A39, 876-881'
_refine_ls_abs_structure_Flack 0.0(17)
_refine_ls_extinction_method none
_refine_ls_goodness_of_fit_ref 1.023
_refine_ls_hydrogen_treatment constr
_refine_ls_matrix_type full
_refine_ls_number_parameters 186
_refine_ls_number_reflns 3612
_refine_ls_number_restraints 0
_refine_ls_restrained_S_all 1.023
_refine_ls_R_factor_all 0.1010
_refine_ls_R_factor_gt 0.0529
_refine_ls_shift/su_max 0.010
_refine_ls_shift/su_mean 0.001
_refine_ls_structure_factor_coef Fsqd
_refine_ls_weighting_details 'calc w=1/[\s^2^(Fo^2^)+(0.0635P)^2^+0.0413P] where P=(Fo^2^+2Fc^2^)/3'
_refine_ls_weighting_scheme calc
_refine_ls_wR_factor_gt 0.1169
_refine_ls_wR_factor_ref 0.1377
_reflns_number_gt 2087
_reflns_number_total 3612
_reflns_threshold_expression >2sigma(I)
_cod_data_source_file ja049293csi20040209_015757.cif
_cod_data_source_block ss2p
_cod_database_code 4112593

loop_
_symmetry_equiv_pos_as_xyz
'x, y, z'
'-x+1/2, -y, z+1/2'
'-x, y+1/2, -z+1/2'
'x+1/2, -y+1/2, -z'

loop_
_atom_site_label
_atom_site_type_symbol
_atom_site_fract_x
_atom_site_fract_y
_atom_site_fract_z
_atom_site_U_iso_or_equiv
_atom_site_adp_type
_atom_site_occupancy
_atom_site_symmetry_multiplicity
_atom_site_calc_flag
_atom_site_refinement_flags
O1 O 0.4139(4) 0.47446(17) 0.15703(5) 0.0719(5) Uani 1 1 d .
O2 O 0.0122(3) 0.7245(2) 0.19555(6) 0.0856(6) Uani 1 1 d .
O3 O 0.3292(3) 0.81517(18) 0.23595(5) 0.0694(5) Uani 1 1 d .
O4 O 0.5800(5) 0.7726(2) 0.09594(7) 0.0937(7) Uani 1 1 d .
O5 O 0.8115(5) 0.5564(2) 0.04705(6) 0.0938(6) Uani 1 1 d .
O6 O 0.5126(4) 0.3106(2) 0.05505(6) 0.1008(7) Uani 1 1 d .
O7 O 0.5790(7) 0.1974(2) 0.15520(7) 0.1124(9) Uani 1 1 d .
N1 N 0.4432(4) 0.6935(2) 0.18072(6) 0.0646(6) Uani 1 1 d .
H1A H 0.6023 0.7121 0.1886 0.078 Uiso 1 1 calc R
C1 C 0.4042(5) 0.6118(2) 0.14414(8) 0.0623(6) Uani 1 1 d .
H1B H 0.2287 0.6310 0.1322 0.075 Uiso 1 1 calc R
C2 C 0.6116(5) 0.6385(2) 0.11065(7) 0.0621(6) Uani 1 1 d .
H2A H 0.7877 0.6292 0.1235 0.075 Uiso 1 1 calc R
C3 C 0.5884(6) 0.5405(3) 0.07383(8) 0.0694(7) Uani 1 1 d .
H3A H 0.4278 0.5618 0.0576 0.083 Uiso 1 1 calc R
C4 C 0.5708(5) 0.3968(3) 0.08960(8) 0.0685(7) Uani 1 1 d .
H4A H 0.7418 0.3705 0.1019 0.082 Uiso 1 1 calc R
C5 C 0.3591(6) 0.3834(3) 0.12298(9) 0.0788(8) Uani 1 1 d .
H5A H 0.1899 0.4101 0.1102 0.095 Uiso 1 1 calc R
C6 C 0.2406(5) 0.7424(2) 0.20327(8) 0.0582(6) Uani 1 1 d .
C7 C 0.1344(7) 0.8787(3) 0.26215(9) 0.0915(9) Uani 1 1 d .
H7A H 0.2161 0.9105 0.2879 0.110 Uiso 1 1 calc R
H7B H -0.0019 0.8144 0.2690 0.110 Uiso 1 1 calc R
H7C H 0.0579 0.9540 0.2472 0.110 Uiso 1 1 calc R
C8 C 0.8147(10) 0.8478(4) 0.09389(12) 0.1189(14) Uani 1 1 d .
H8A H 0.7761 0.9376 0.0839 0.143 Uiso 1 1 calc R
H8B H 0.9360 0.8046 0.0747 0.143 Uiso 1 1 calc R
H8C H 0.8929 0.8527 0.1217 0.143 Uiso 1 1 calc R
C9 C 0.7549(11) 0.5792(4) 0.00436(9) 0.1344(17) Uani 1 1 d .
H9A H 0.9168 0.5952 -0.0109 0.161 Uiso 1 1 calc R
H9B H 0.6415 0.6570 0.0018 0.161 Uiso 1 1 calc R
H9C H 0.6672 0.5012 -0.0073 0.161 Uiso 1 1 calc R
C10 C 0.7090(9) 0.2165(3) 0.04521(12) 0.1212(14) Uani 1 1 d .
H10A H 0.6630 0.1701 0.0194 0.145 Uiso 1 1 calc R
H10B H 0.7241 0.1519 0.0680 0.145 Uiso 1 1 calc R
H10C H 0.8751 0.2624 0.0415 0.145 Uiso 1 1 calc R
C11 C 0.3263(9) 0.2458(3) 0.14123(13) 0.1095(13) Uani 1 1 d .
H11A H 0.2040 0.2489 0.1650 0.131 Uiso 1 1 calc R
H11B H 0.2542 0.1850 0.1199 0.131 Uiso 1 1 calc R
C12 C 0.5620(15) 0.0782(4) 0.17916(14) 0.169(2) Uani 1 1 d .
H12A H 0.7371 0.0471 0.1860 0.203 Uiso 1 1 calc R
H12B H 0.4713 0.0099 0.1630 0.203 Uiso 1 1 calc R
H12C H 0.4658 0.0958 0.2049 0.203 Uiso 1 1 calc R

loop_
_atom_site_aniso_label
_atom_site_aniso_U_11
_atom_site_aniso_U_22
_atom_site_aniso_U_33
_atom_site_aniso_U_23
_atom_site_aniso_U_13
_atom_site_aniso_U_12
O1 0.0637(11) 0.0756(11) 0.0765(11) -0.0124(9) 0.0110(9) -0.0114(10)
O2 0.0406(10) 0.1263(17) 0.0898(13) -0.0340(12) -0.0018(9) -0.0016(10)
O3 0.0590(10) 0.0840(11) 0.0650(10) -0.0162(9) -0.0008(9) -0.0052(9)
O4 0.1012(17) 0.0773(13) 0.1025(15) 0.0171(11) -0.0105(13) 0.0242(13)
O5 0.1037(16) 0.1120(15) 0.0657(12) 0.0081(11) 0.0173(12) 0.0166(12)
O6 0.0980(16) 0.1094(15) 0.0950(15) -0.0459(13) -0.0201(13) 0.0125(14)
O7 0.158(3) 0.0743(14) 0.1053(16) 0.0117(12) 0.0207(18) -0.0163(18)
N1 0.0372(10) 0.0817(13) 0.0748(13) -0.0207(11) -0.0064(10) 0.0021(10)
C1 0.0420(13) 0.0706(16) 0.0744(16) -0.0138(13) -0.0096(13) 0.0049(12)
C2 0.0520(14) 0.0696(15) 0.0648(14) -0.0004(12) -0.0090(13) 0.0101(12)
C3 0.0618(16) 0.0806(17) 0.0658(15) -0.0030(14) -0.0139(14) 0.0133(15)
C4 0.0480(14) 0.0880(18) 0.0697(15) -0.0179(14) -0.0079(13) 0.0073(13)
C5 0.0551(15) 0.0836(19) 0.098(2) -0.0290(17) 0.0022(16) -0.0131(14)
C6 0.0471(14) 0.0657(14) 0.0619(14) 0.0016(13) -0.0032(12) -0.0006(12)
C7 0.091(2) 0.112(2) 0.0712(17) -0.0213(17) 0.0094(17) 0.007(2)
C8 0.154(4) 0.082(2) 0.121(3) 0.021(2) 0.006(3) -0.020(2)
C9 0.218(5) 0.121(3) 0.065(2) 0.0089(19) 0.021(3) 0.008(3)
C10 0.165(4) 0.085(2) 0.113(3) -0.025(2) 0.004(3) 0.034(2)
C11 0.107(3) 0.088(2) 0.133(3) -0.031(2) 0.047(3) -0.034(2)
C12 0.288(7) 0.081(2) 0.139(3) 0.024(2) 0.034(4) -0.023(4)

loop_
_atom_type_symbol
_atom_type_description
_atom_type_scat_dispersion_real
_atom_type_scat_dispersion_imag
_atom_type_scat_source
C C 0.0033 0.0016 'International Tables Vol C Tables 4.2.6.8 and 6.1.1.4'
H H 0.0000 0.0000 'International Tables Vol C Tables 4.2.6.8 and 6.1.1.4'
N N 0.0061 0.0033 'International Tables Vol C Tables 4.2.6.8 and 6.1.1.4'
O O 0.0106 0.0060 'International Tables Vol C Tables 4.2.6.8 and 6.1.1.4'

loop_
_geom_angle_atom_site_label_1
_geom_angle_atom_site_label_2
_geom_angle_atom_site_label_3
_geom_angle
C1 O1 C5 112.4(2)
C6 O3 C7 116.8(2)
C8 O4 C2 114.6(3)
C9 O5 C3 115.4(3)
C10 O6 C4 115.1(2)
C12 O7 C11 113.0(4)
C6 N1 C1 122.0(2)
O1 C1 N1 107.9(2)
O1 C1 C2 110.08(19)
N1 C1 C2 111.8(2)
O4 C2 C1 108.3(2)
O4 C2 C3 109.87(19)
C1 C2 C3 111.6(2)
O5 C3 C4 110.4(2)
O5 C3 C2 108.8(2)
C4 C3 C2 110.8(2)
O6 C4 C5 109.7(2)
O6 C4 C3 109.1(2)
C5 C4 C3 110.8(2)
O1 C5 C11 108.0(3)
O1 C5 C4 109.3(2)
C11 C5 C4 115.5(3)
O2 C6 O3 124.2(2)
O2 C6 N1 125.5(2)
O3 C6 N1 110.4(2)
O7 C11 C5 108.9(3)

loop_
_geom_bond_atom_site_label_1
_geom_bond_atom_site_label_2
_geom_bond_distance
O1 C1 1.415(3)
O1 C5 1.424(3)
O2 C6 1.191(3)
O3 C6 1.331(3)
O3 C7 1.427(3)
O4 C8 1.398(5)
O4 C2 1.410(3)
O5 C9 1.390(3)
O5 C3 1.414(3)
O6 C10 1.393(4)
O6 C4 1.410(3)
O7 C12 1.399(4)
O7 C11 1.430(5)
N1 C6 1.334(3)
N1 C1 1.417(3)
C1 C2 1.507(3)
C2 C3 1.512(3)
C3 C4 1.504(4)
C4 C5 1.503(4)
C5 C11 1.483(4)

loop_
_geom_torsion_atom_site_label_1
_geom_torsion_atom_site_label_2
_geom_torsion_atom_site_label_3
_geom_torsion_atom_site_label_4
_geom_torsion
C5 O1 C1 N1 176.1(2)
C5 O1 C1 C2 -61.8(2)
C6 N1 C1 O1 -94.1(3)
C6 N1 C1 C2 144.8(2)
C8 O4 C2 C1 132.4(3)
C8 O4 C2 C3 -105.5(3)
O1 C1 C2 O4 174.8(2)
N1 C1 C2 O4 -65.3(3)
O1 C1 C2 C3 53.7(3)
N1 C1 C2 C3 173.6(2)
C9 O5 C3 C4 111.4(3)
C9 O5 C3 C2 -126.8(3)
O4 C2 C3 O5 69.0(3)
C1 C2 C3 O5 -170.8(2)
O4 C2 C3 C4 -169.5(2)
C1 C2 C3 C4 -49.3(3)
C10 O6 C4 C5 -122.6(3)
C10 O6 C4 C3 116.0(3)
O5 C3 C4 O6 -67.5(3)
C2 C3 C4 O6 171.9(2)
O5 C3 C4 C5 171.69(19)
C2 C3 C4 C5 51.1(3)
C1 O1 C5 C11 -169.9(3)
C1 O1 C5 C4 63.7(3)
O6 C4 C5 O1 -177.8(2)
C3 C4 C5 O1 -57.4(3)
O6 C4 C5 C11 60.3(3)
C3 C4 C5 C11 -179.3(3)
C7 O3 C6 O2 -2.2(4)
C7 O3 C6 N1 177.6(2)
C1 N1 C6 O2 -0.4(4)
C1 N1 C6 O3 179.8(2)
C12 O7 C11 C5 170.1(3)
O1 C5 C11 O7 -71.0(3)
C4 C5 C11 O7 51.7(4)

loop_
_cod_changelog_entry_id
_cod_changelog_entry_author
_cod_changelog_entry_date
_cod_changelog_entry_text
1 'Vaitkus, Antanas' 2024-11-17T22:35:27+02:00
;
 Corrected the '_cell_measurement_theta_min' and '_cell_measurement_theta_max'
 data item values by removing the trailing '&^o&0' character sequence.
;
